data_2242899
loop_
_publ_author_name
'Hni, Brahim'
'Sebbar, Nada Kheira'
'H\"okelek, Tuncer'
'El Ghayati, Lhoussaine'
'Bouzian, Younes'
'Mague, Joel T.'
'Essassi, El Mokhtar'

_publ_section_title
;
 Crystal structure, Hirshfeld surface analysis and DFT study of
 (2<i>Z</i>)-2-(2,4-dichlorobenzylidene)-4-[2-(2-oxo-1,3-oxazolidin-3-yl)ethyl]-3,4-dihydro-2<i>H</i>-1,4-benzothiazin-3-one
;
_journal_coeditor_code LH5895
_journal_issue 5
_journal_name_full 'Acta Crystallographica Section E'
_journal_page_first 593
_journal_page_last 599
_journal_paper_doi 10.1107/S2056989019004250
_journal_volume 75
_journal_year 2019
_chemical_formula_moiety 'C20 H16 Cl2 N2 O3 S'
_chemical_formula_sum 'C20 H16 Cl2 N2 O3 S'
_chemical_formula_weight 435.31
_chemical_name_systematic
(2<i>Z</i>)-2-(2,4-Dichlorobenzylidene)-4-[2-(2-oxo-1,3-oxazolidin-3-yl)ethyl]-3,4-dihydro-2<i>H</i>-1,4-benzothiazin-3-one
_space_group_crystal_system monoclinic
_space_group_IT_number 14
_space_group_name_Hall '-P 2ybc'
_space_group_name_H-M_alt 'P 1 21/c 1'
_symmetry_space_group_name_Hall '-P 2ybc'
_symmetry_space_group_name_H-M 'P 1 21/c 1'
_atom_sites_solution_hydrogens difmap
_atom_sites_solution_primary direct
_atom_sites_solution_secondary difmap
_audit_creation_method SHELXL-2018/1
_cell_angle_alpha 90
_cell_angle_beta 96.926(2)
_cell_angle_gamma 90
_cell_formula_units_Z 4
_cell_length_a 18.4615(8)
_cell_length_b 12.8567(5)
_cell_length_c 7.9251(4)
_cell_measurement_reflns_used 9952
_cell_measurement_temperature 150(2)
_cell_measurement_theta_max 72.496
_cell_measurement_theta_min 3.448
_cell_volume 1867.33(14)
_computing_cell_refinement
;
<i>SAINT</i> (Bruker, 2016)
;
_computing_data_collection
;
<i>APEX3</i> (Bruker, 2016)
;
_computing_data_reduction
;
<i>SAINT</i>  (Bruker, 2016)
;
_computing_molecular_graphics
;
<i>DIAMOND</i> (Brandenburg & Putz, 2012)
;
_computing_publication_material
;
<i>SHELXTL</i> (Sheldrick, 2008)
;
_computing_structure_refinement
;
<i>SHELXL2018/1</i> (Sheldrick, 2015<i>b</i>)
;
_computing_structure_solution
;
<i>SHELXT</i> (Sheldrick, 2015<i>a</i>)
;
_diffrn_ambient_temperature 150(2)
_diffrn_detector_area_resol_mean 10.4167
_diffrn_measured_fraction_theta_full 0.993
_diffrn_measured_fraction_theta_max 0.992
_diffrn_measurement_device_type 'Bruker D8 VENTURE PHOTON 100 CMOS'
_diffrn_measurement_method '\w scans'
_diffrn_radiation_monochromator mirror
_diffrn_radiation_type CuK\a
_diffrn_radiation_wavelength 1.54178
_diffrn_reflns_av_R_equivalents 0.0316
_diffrn_reflns_av_unetI/netI 0.0265
_diffrn_reflns_limit_h_max 21
_diffrn_reflns_limit_h_min -22
_diffrn_reflns_limit_k_max 15
_diffrn_reflns_limit_k_min -14
_diffrn_reflns_limit_l_max 9
_diffrn_reflns_limit_l_min -9
_diffrn_reflns_number 14033
_diffrn_reflns_theta_full 72.450
_diffrn_reflns_theta_max 72.490
_diffrn_reflns_theta_min 2.411
_diffrn_source 'INCOATEC I\mS micro--focus source'
_exptl_absorpt_coefficient_mu 4.395
_exptl_absorpt_correction_T_max 0.80
_exptl_absorpt_correction_T_min 0.51
_exptl_absorpt_correction_type numerical
_exptl_absorpt_process_details
;
(<i>SADABS</i>; Krause <i>et al.</i>, 2015)
;
_exptl_crystal_colour 'light yellow'
_exptl_crystal_density_diffrn 1.548
_exptl_crystal_density_method 'not measured'
_exptl_crystal_description column
_exptl_crystal_F_000 896
_exptl_crystal_size_max 0.207
_exptl_crystal_size_mid 0.115
_exptl_crystal_size_min 0.054
_refine_diff_density_max 0.370
_refine_diff_density_min -0.384
_refine_ls_extinction_method none
_refine_ls_goodness_of_fit_ref 1.053
_refine_ls_hydrogen_treatment refall
_refine_ls_matrix_type full
_refine_ls_number_parameters 317
_refine_ls_number_reflns 3678
_refine_ls_number_restraints 0
_refine_ls_restrained_S_all 1.053
_refine_ls_R_factor_all 0.0399
_refine_ls_R_factor_gt 0.0346
_refine_ls_shift/su_max 0.001
_refine_ls_shift/su_mean 0.000
_refine_ls_structure_factor_coef Fsqd
_refine_ls_weighting_details 'w=1/[\s^2^(Fo^2^)+(0.0467P)^2^+0.9972P] where P=(Fo^2^+2Fc^2^)/3'
_refine_ls_weighting_scheme calc
_refine_ls_wR_factor_gt 0.0880
_refine_ls_wR_factor_ref 0.0926
_reflns_number_gt 3252
_reflns_number_total 3678
_reflns_threshold_expression 'I > 2\s(I)'
_cod_data_source_file lh5895sup1.cif
_cod_data_source_block I
_cod_database_code 2242899
_shelx_space_group_comment
;
The symmetry employed for this shelxl refinement is uniquely defined
by the following loop, which should always be used as a source of
symmetry information in preference to the above space-group names.
They are only intended as comments.
;
_shelx_estimated_absorpt_t_min 0.463
_shelx_estimated_absorpt_t_max 0.797

loop_
_space_group_symop_operation_xyz
'x, y, z'
'-x, y+1/2, -z+1/2'
'-x, -y, -z'
'x, -y-1/2, z-1/2'

loop_
_atom_site_type_symbol
_atom_site_label
_atom_site_fract_x
_atom_site_fract_y
_atom_site_fract_z
_atom_site_U_iso_or_equiv
_atom_site_adp_type
_atom_site_calc_flag
_atom_site_occupancy
Cl Cl1 -0.02396(3) 0.92135(4) 0.75404(8) 0.05021(17) Uani d 1
Cl Cl2 0.23463(3) 0.91630(3) 0.51698(8) 0.04067(15) Uani d 1
S S1 0.17782(2) 0.48226(3) 0.53284(7) 0.03232(14) Uani d 1
O O1 0.35726(7) 0.62658(10) 0.44041(18) 0.0330(3) Uani d 1
O O2 0.61496(6) 0.46053(10) 0.16700(16) 0.0267(3) Uani d 1
O O3 0.54282(7) 0.59880(10) 0.19909(16) 0.0299(3) Uani d 1
N N1 0.33467(7) 0.45458(11) 0.42952(18) 0.0227(3) Uani d 1
N N2 0.49920(8) 0.43048(11) 0.19710(19) 0.0240(3) Uani d 1
C C1 0.21852(9) 0.36941(13) 0.4668(2) 0.0237(3) Uani d 1
C C2 0.17612(10) 0.27967(14) 0.4671(3) 0.0298(4) Uani d 1
H H2 0.1287(13) 0.2873(18) 0.496(3) 0.036(6) Uiso d 1
C C3 0.20375(10) 0.18467(15) 0.4260(3) 0.0328(4) Uani d 1
H H3 0.1739(14) 0.125(2) 0.424(3) 0.043(6) Uiso d 1
C C4 0.27384(10) 0.17928(14) 0.3800(2) 0.0299(4) Uani d 1
H H4 0.2935(12) 0.1146(19) 0.352(3) 0.037(6) Uiso d 1
C C5 0.31603(10) 0.26806(14) 0.3770(2) 0.0255(4) Uani d 1
H H5 0.3619(13) 0.2616(18) 0.342(3) 0.035(6) Uiso d 1
C C6 0.28970(9) 0.36498(13) 0.4241(2) 0.0221(3) Uani d 1
C C7 0.31385(9) 0.55557(13) 0.4532(2) 0.0238(3) Uani d 1
C C8 0.23937(9) 0.57999(13) 0.5014(2) 0.0233(3) Uani d 1
C C9 0.41197(9) 0.44207(14) 0.4043(2) 0.0235(3) Uani d 1
H H9A 0.4306(11) 0.3741(17) 0.457(3) 0.029(5) Uiso d 1
H H9B 0.4388(11) 0.4975(17) 0.468(3) 0.028(5) Uiso d 1
C C10 0.42367(9) 0.45187(15) 0.2187(2) 0.0264(4) Uani d 1
H H10A 0.3897(12) 0.4031(17) 0.146(3) 0.031(5) Uiso d 1
H H10B 0.4108(12) 0.5235(18) 0.181(3) 0.033(6) Uiso d 1
C C11 0.52850(10) 0.32643(14) 0.1876(3) 0.0285(4) Uani d 1
H H11A 0.4991(13) 0.2859(18) 0.099(3) 0.038(6) Uiso d 1
H H11B 0.5292(13) 0.2906(19) 0.295(3) 0.043(6) Uiso d 1
C C12 0.60490(10) 0.34916(14) 0.1433(2) 0.0272(4) Uani d 1
H H12A 0.6082(12) 0.3331(18) 0.024(3) 0.037(6) Uiso d 1
H H12B 0.6420(13) 0.3167(19) 0.219(3) 0.039(6) Uiso d 1
C C13 0.54980(9) 0.50543(13) 0.1887(2) 0.0227(3) Uani d 1
C C14 0.22602(9) 0.68205(14) 0.5250(2) 0.0246(4) Uani d 1
H H14 0.2654(11) 0.7266(17) 0.504(3) 0.027(5) Uiso d 1
C C15 0.16331(9) 0.73590(13) 0.5785(2) 0.0241(4) Uani d 1
C C16 0.10234(10) 0.68752(15) 0.6352(3) 0.0311(4) Uani d 1
H H16 0.0973(13) 0.612(2) 0.640(3) 0.044(7) Uiso d 1
C C17 0.04455(10) 0.74288(16) 0.6871(3) 0.0344(4) Uani d 1
H H17 0.0037(15) 0.710(2) 0.725(3) 0.050(7) Uiso d 1
C C18 0.04662(10) 0.84994(16) 0.6841(3) 0.0330(4) Uani d 1
C C19 0.10510(10) 0.90291(15) 0.6301(3) 0.0325(4) Uani d 1
H H19 0.1073(11) 0.9771(19) 0.626(3) 0.032(6) Uiso d 1
C C20 0.16222(10) 0.84560(14) 0.5794(2) 0.0271(4) Uani d 1

loop_
_atom_site_aniso_label
_atom_site_aniso_U_11
_atom_site_aniso_U_22
_atom_site_aniso_U_33
_atom_site_aniso_U_12
_atom_site_aniso_U_13
_atom_site_aniso_U_23
Cl1 0.0335(3) 0.0432(3) 0.0774(4) 0.0150(2) 0.0207(3) -0.0079(3)
Cl2 0.0354(3) 0.0187(2) 0.0718(4) -0.00040(17) 0.0224(2) 0.0036(2)
S1 0.0250(2) 0.0169(2) 0.0593(3) -0.00047(16) 0.0225(2) -0.00057(19)
O1 0.0279(6) 0.0224(7) 0.0522(8) -0.0045(5) 0.0198(6) -0.0021(6)
O2 0.0227(6) 0.0208(6) 0.0390(7) -0.0020(5) 0.0131(5) -0.0006(5)
O3 0.0380(7) 0.0183(6) 0.0349(7) 0.0008(5) 0.0106(5) 0.0001(5)
N1 0.0187(7) 0.0201(7) 0.0308(7) 0.0006(5) 0.0097(5) -0.0007(6)
N2 0.0224(7) 0.0182(7) 0.0338(8) -0.0002(5) 0.0131(6) -0.0008(6)
C1 0.0231(8) 0.0175(8) 0.0316(9) 0.0011(6) 0.0080(7) 0.0013(6)
C2 0.0232(8) 0.0219(9) 0.0454(11) -0.0026(7) 0.0097(7) 0.0003(8)
C3 0.0306(9) 0.0192(9) 0.0493(12) -0.0039(7) 0.0079(8) -0.0017(8)
C4 0.0323(9) 0.0187(9) 0.0395(10) 0.0027(7) 0.0070(8) -0.0039(7)
C5 0.0252(8) 0.0221(9) 0.0304(9) 0.0036(7) 0.0083(7) -0.0007(7)
C6 0.0220(8) 0.0183(8) 0.0268(8) -0.0015(6) 0.0060(6) 0.0008(6)
C7 0.0225(8) 0.0186(8) 0.0320(9) -0.0007(6) 0.0105(7) 0.0000(7)
C8 0.0212(8) 0.0187(8) 0.0319(9) -0.0005(6) 0.0103(6) 0.0012(6)
C9 0.0167(7) 0.0272(9) 0.0274(8) 0.0014(7) 0.0063(6) -0.0011(7)
C10 0.0219(8) 0.0298(10) 0.0287(9) 0.0022(7) 0.0079(7) 0.0010(7)
C11 0.0294(9) 0.0171(8) 0.0412(10) -0.0003(7) 0.0137(8) 0.0007(7)
C12 0.0280(9) 0.0189(8) 0.0365(10) 0.0015(7) 0.0116(8) -0.0030(7)
C13 0.0257(8) 0.0212(8) 0.0224(8) -0.0008(7) 0.0085(6) 0.0008(6)
C14 0.0217(8) 0.0193(8) 0.0346(9) -0.0008(7) 0.0109(7) 0.0007(7)
C15 0.0229(8) 0.0206(8) 0.0299(9) 0.0021(6) 0.0075(7) 0.0005(7)
C16 0.0265(9) 0.0236(9) 0.0456(11) -0.0001(7) 0.0143(8) -0.0021(8)
C17 0.0255(9) 0.0330(10) 0.0475(12) 0.0011(8) 0.0155(8) -0.0029(8)
C18 0.0255(9) 0.0328(10) 0.0416(10) 0.0085(8) 0.0087(8) -0.0040(8)
C19 0.0311(10) 0.0226(9) 0.0445(11) 0.0062(7) 0.0070(8) -0.0002(8)
C20 0.0250(8) 0.0219(9) 0.0353(9) 0.0019(7) 0.0070(7) 0.0010(7)

loop_
_atom_type_symbol
_atom_type_description
_atom_type_scat_dispersion_real
_atom_type_scat_dispersion_imag
_atom_type_scat_source
C C 0.0181 0.0091 'International Tables Vol C Tables 4.2.6.8 and 6.1.1.4'
H H 0.0000 0.0000 'International Tables Vol C Tables 4.2.6.8 and 6.1.1.4'
Cl Cl 0.3639 0.7018 'International Tables Vol C Tables 4.2.6.8 and 6.1.1.4'
N N 0.0311 0.0180 'International Tables Vol C Tables 4.2.6.8 and 6.1.1.4'
O O 0.0492 0.0322 'International Tables Vol C Tables 4.2.6.8 and 6.1.1.4'
S S 0.3331 0.5567 'International Tables Vol C Tables 4.2.6.8 and 6.1.1.4'

loop_
_geom_angle_atom_site_label_1
_geom_angle_atom_site_label_2
_geom_angle_atom_site_label_3
_geom_angle
C8 S1 C1 104.29(8)
C13 O2 C12 109.43(13)
C7 N1 C6 126.86(14)
C7 N1 C9 114.42(14)
C6 N1 C9 118.72(14)
C13 N2 C11 113.07(14)
C13 N2 C10 123.45(15)
C11 N2 C10 123.45(14)
C2 C1 C6 120.75(16)
C2 C1 S1 115.20(13)
C6 C1 S1 123.97(13)
C3 C2 C1 120.61(17)
C3 C2 H2 122.4(14)
C1 C2 H2 117.0(14)
C2 C3 C4 119.33(17)
C2 C3 H3 119.4(15)
C4 C3 H3 121.2(15)
C5 C4 C3 120.53(17)
C5 C4 H4 119.3(14)
C3 C4 H4 120.1(14)
C4 C5 C6 120.93(16)
C4 C5 H5 117.9(14)
C6 C5 H5 121.2(14)
C1 C6 C5 117.79(15)
C1 C6 N1 121.60(15)
C5 C6 N1 120.60(15)
O1 C7 N1 119.71(15)
O1 C7 C8 119.48(15)
N1 C7 C8 120.77(14)
C14 C8 C7 115.16(15)
C14 C8 S1 123.40(13)
C7 C8 S1 121.39(12)
N1 C9 C10 112.06(14)
N1 C9 H9A 109.0(12)
C10 C9 H9A 113.1(12)
N1 C9 H9B 106.8(12)
C10 C9 H9B 108.7(12)
H9A C9 H9B 106.9(16)
N2 C10 C9 110.45(14)
N2 C10 H10A 110.7(12)
C9 C10 H10A 110.3(12)
N2 C10 H10B 109.8(13)
C9 C10 H10B 108.4(13)
H10A C10 H10B 107.1(17)
N2 C11 C12 101.36(14)
N2 C11 H11A 110.5(13)
C12 C11 H11A 112.7(14)
N2 C11 H11B 111.1(14)
C12 C11 H11B 112.3(14)
H11A C11 H11B 108.8(19)
O2 C12 C11 105.47(13)
O2 C12 H12A 108.2(14)
C11 C12 H12A 110.6(13)
O2 C12 H12B 106.3(14)
C11 C12 H12B 112.9(14)
H12A C12 H12B 113.0(19)
O3 C13 N2 128.64(16)
O3 C13 O2 122.07(15)
N2 C13 O2 109.30(14)
C8 C14 C15 131.80(16)
C8 C14 H14 113.7(13)
C15 C14 H14 114.5(13)
C16 C15 C20 115.34(16)
C16 C15 C14 125.33(16)
C20 C15 C14 119.31(16)
C17 C16 C15 122.84(18)
C17 C16 H16 114.8(15)
C15 C16 H16 122.4(15)
C18 C17 C16 118.95(18)
C18 C17 H17 118.7(16)
C16 C17 H17 122.4(16)
C17 C18 C19 121.36(17)
C17 C18 Cl1 119.91(15)
C19 C18 Cl1 118.70(15)
C20 C19 C18 118.45(18)
C20 C19 H19 118.9(13)
C18 C19 H19 122.7(13)
C19 C20 C15 123.05(17)
C19 C20 Cl2 116.31(14)
C15 C20 Cl2 120.64(13)

loop_
_geom_bond_atom_site_label_1
_geom_bond_atom_site_label_2
_geom_bond_distance
Cl1 C18 1.7385(19)
Cl2 C20 1.7373(18)
S1 C8 1.7321(17)
S1 C1 1.7430(17)
O1 C7 1.227(2)
O2 C13 1.364(2)
O2 C12 1.453(2)
O3 C13 1.211(2)
N1 C7 1.374(2)
N1 C6 1.418(2)
N1 C9 1.473(2)
N2 C13 1.349(2)
N2 C11 1.448(2)
N2 C10 1.451(2)
C1 C2 1.394(2)
C1 C6 1.397(2)
C2 C3 1.378(3)
C2 H2 0.94(2)
C3 C4 1.388(3)
C3 H3 0.94(3)
C4 C5 1.384(3)
C4 H4 0.94(2)
C5 C6 1.404(2)
C5 H5 0.93(2)
C7 C8 1.504(2)
C8 C14 1.352(2)
C9 C10 1.518(2)
C9 H9A 1.01(2)
C9 H9B 0.97(2)
C10 H10A 1.01(2)
C10 H10B 0.99(2)
C11 C12 1.522(2)
C11 H11A 0.98(2)
C11 H11B 0.97(3)
C12 H12A 0.97(2)
C12 H12B 0.95(2)
C14 C15 1.455(2)
C14 H14 0.96(2)
C15 C16 1.406(2)
C15 C20 1.411(2)
C16 C17 1.386(3)
C16 H16 0.97(3)
C17 C18 1.377(3)
C17 H17 0.95(3)
C18 C19 1.387(3)
C19 C20 1.385(3)
C19 H19 0.96(2)

loop_
_geom_contact_atom_site_label_1
_geom_contact_atom_site_label_2
_geom_contact_distance
_geom_contact_site_symmetry_2
_geom_contact_publ_flag
Cl1 S1 3.5625(7) 2_556 yes
Cl2 C12 3.470(2) 2_655 yes
Cl2 C3 3.557(2) 1_565 yes
Cl2 O2 3.3371(13) 2_655 yes
Cl1 H3 3.01(3) 3_566 yes
Cl1 H16 2.97(3) 2_556 yes
Cl2 H14 2.51(2) . yes
Cl2 H4 3.12(2) 1_565 yes
Cl2 H12A 3.15(2) 2_655 yes
Cl2 H3 2.97(3) 1_565 yes
S1 N1 3.1231(14) . yes
S1 C16 3.136(2) . yes
S1 H16 2.45(2) . yes
O1 C10 3.187(2) . yes
O1 C12 3.038(2) 2_655 yes
O1 C12 3.304(3) 3_666 yes
O2 C10 3.255(2) 3_665 yes
O2 C7 3.143(2) 3_666 yes
O3 N2 3.165(2) 3_665 yes
O3 C11 3.328(3) 3_665 yes
O3 C11 3.375(2) 2_655 yes
O3 C9 3.196(2) 3_666 yes
O1 H12B 2.75(2) 2_655 yes
O1 H9B 2.23(2) . yes
O1 H10B 2.73(2) . yes
O1 H12A 2.74(2) 2_655 yes
O1 H12B 2.79(2) 3_666 yes
O1 H14 2.23(2) . yes
O2 H10B 2.75(2) 3_665 yes
O2 H4 2.62(2) 2_655 yes
O3 H10B 2.61(2) . yes
O3 H5 2.78(2) 2_655 yes
O3 H11B 2.80(2) 2_655 yes
O3 H9A 2.73(2) 3_666 yes
O3 H9B 2.90(2) 3_666 yes
O3 H11A 2.82(2) 3_665 yes
N2 O3 3.165(2) 3_665 yes
N2 C13 3.190(2) 3_665 yes
N2 H9B 2.91(2) 3_666 yes
C5 C10 3.422(3) . yes
C7 C12 3.580(3) 3_666 yes
C9 C13 3.287(2) 3_666 yes
C10 C13 3.369(2) 3_665 yes
C13 C13 3.320(2) 3_665 yes
C5 H10A 2.97(2) . yes
C5 H9A 2.53(2) . yes
C7 H10B 2.99(2) . yes
C8 H16 2.99(2) . yes
C9 H5 2.52(2) . yes
C9 H9B 2.92(2) 3_666 yes
C10 H5 2.92(2) . yes
C13 H9B 2.70(2) 3_666 yes
C14 H12B 2.98(2) 3_666 yes
H5 H9A 2.06(3) . yes
H5 H10A 2.49(3) . yes
H9A H11B 2.58(3) . yes
H9B H9B 2.26(3) 3_666 yes
H10A H11A 2.58(3) . yes
H10B H12A 2.45(3) 3_665 yes
H12A H10B 2.45(3) 3_665 yes

loop_
_geom_torsion_atom_site_label_1
_geom_torsion_atom_site_label_2
_geom_torsion_atom_site_label_3
_geom_torsion_atom_site_label_4
_geom_torsion
C8 S1 C1 C2 -175.06(14)
C8 S1 C1 C6 8.14(18)
C6 C1 C2 C3 0.3(3)
S1 C1 C2 C3 -176.63(16)
C1 C2 C3 C4 -1.5(3)
C2 C3 C4 C5 0.6(3)
C3 C4 C5 C6 1.5(3)
C2 C1 C6 C5 1.8(3)
S1 C1 C6 C5 178.44(13)
C2 C1 C6 N1 -177.45(16)
S1 C1 C6 N1 -0.8(2)
C4 C5 C6 C1 -2.7(3)
C4 C5 C6 N1 176.56(16)
C7 N1 C6 C1 -9.1(3)
C9 N1 C6 C1 172.24(16)
C7 N1 C6 C5 171.68(17)
C9 N1 C6 C5 -7.0(2)
C6 N1 C7 O1 -173.69(16)
C9 N1 C7 O1 5.0(2)
C6 N1 C7 C8 8.7(3)
C9 N1 C7 C8 -172.58(15)
O1 C7 C8 C14 0.9(3)
N1 C7 C8 C14 178.52(16)
O1 C7 C8 S1 -176.37(14)
N1 C7 C8 S1 1.2(2)
C1 S1 C8 C14 174.78(16)
C1 S1 C8 C7 -8.17(17)
C7 N1 C9 C10 -88.22(19)
C6 N1 C9 C10 90.61(19)
C13 N2 C10 C9 -97.0(2)
C11 N2 C10 C9 81.1(2)
N1 C9 C10 N2 -175.21(14)
C13 N2 C11 C12 -8.6(2)
C10 N2 C11 C12 173.17(16)
C13 O2 C12 C11 -10.95(19)
N2 C11 C12 O2 11.27(19)
C11 N2 C13 O3 -177.18(18)
C10 N2 C13 O3 1.1(3)
C11 N2 C13 O2 2.2(2)
C10 N2 C13 O2 -179.56(15)
C12 O2 C13 O3 -174.76(16)
C12 O2 C13 N2 5.81(18)
C7 C8 C14 C15 -176.93(18)
S1 C8 C14 C15 0.3(3)
C8 C14 C15 C16 6.6(3)
C8 C14 C15 C20 -175.08(19)
C20 C15 C16 C17 0.6(3)
C14 C15 C16 C17 179.02(19)
C15 C16 C17 C18 -0.3(3)
C16 C17 C18 C19 0.1(3)
C16 C17 C18 Cl1 -178.22(16)
C17 C18 C19 C20 -0.3(3)
Cl1 C18 C19 C20 178.04(15)
C18 C19 C20 C15 0.7(3)
C18 C19 C20 Cl2 -178.85(15)
C16 C15 C20 C19 -0.8(3)
C14 C15 C20 C19 -179.34(18)
C16 C15 C20 Cl2 178.68(14)
C14 C15 C20 Cl2 0.2(2)

_cod_database_fobs_code 2242899
